data_2300648
loop_
_publ_author_name
'McMonagle, Charles James'
'Probert, Michael Richard'

_publ_section_title
;
 Reducing the background of ultra-low-temperature X-ray diffraction data
 through new methods and advanced materials
;
_journal_issue 2
_journal_name_full 'Journal of Applied Crystallography'
_journal_page_first 445
_journal_page_last 450
_journal_paper_doi 10.1107/S1600576719003078
_journal_volume 52
_journal_year 2019
_chemical_absolute_configuration rm
_chemical_formula_moiety 'C6 H8 O6'
_chemical_formula_sum 'C6 H8 O6'
_chemical_formula_weight 176.12
_space_group_crystal_system monoclinic
_space_group_IT_number 4
_space_group_name_Hall 'P 2yb'
_space_group_name_H-M_alt 'P 1 21 1'
_symmetry_space_group_name_Hall 'P 2yb'
_symmetry_space_group_name_H-M 'P 1 21 1'
_atom_sites_solution_hydrogens geom
_atom_sites_solution_primary dual
_audit_creation_date 2019-01-17
_audit_creation_method
;
Olex2 1.2
(compiled 2018.05.29 svn.r3508 for OlexSys, GUI svn.r5506)
;
_cell_angle_alpha 90
_cell_angle_beta 99.368(15)
_cell_angle_gamma 90
_cell_formula_units_Z 4
_cell_length_a 6.4259(12)
_cell_length_b 6.3637(12)
_cell_length_c 17.168(4)
_cell_measurement_reflns_used 611
_cell_measurement_temperature 292(2)
_cell_measurement_theta_max 15.810
_cell_measurement_theta_min 2.405
_cell_volume 692.7(2)
_computing_cell_refinement 'SAINT V8.38A (?, 2016)'
_computing_data_reduction 'SAINT V8.38A (?, 2016)'
_computing_molecular_graphics 'Olex2 (Dolomanov et al., 2009)'
_computing_publication_material 'Olex2 (Dolomanov et al., 2009)'
_computing_structure_refinement 'ShelXL (Sheldrick, 2015)'
_computing_structure_solution 'ShelXT (Sheldrick, 2015)'
_diffrn_ambient_temperature 292.36
_diffrn_detector 'CCD area detector'
_diffrn_detector_type 'Bruker APEXII area detector'
_diffrn_measured_fraction_theta_full 0.971
_diffrn_measured_fraction_theta_max 0.973
_diffrn_measurement_device 'XIPHOS four-circle diffractometer'
_diffrn_measurement_device_type 'Bruker APEX-II CCD'
_diffrn_measurement_method '\f scans'
_diffrn_radiation_collimation focused
_diffrn_radiation_monochromator 'multilayer optics'
_diffrn_radiation_probe x-ray
_diffrn_radiation_type MoK\a
_diffrn_radiation_wavelength 0.71073
_diffrn_reflns_av_R_equivalents 0.0788
_diffrn_reflns_av_unetI/netI 0.0737
_diffrn_reflns_Laue_measured_fraction_full 0.971
_diffrn_reflns_Laue_measured_fraction_max 0.973
_diffrn_reflns_limit_h_max 4
_diffrn_reflns_limit_h_min -4
_diffrn_reflns_limit_k_max 4
_diffrn_reflns_limit_k_min -4
_diffrn_reflns_limit_l_max 13
_diffrn_reflns_limit_l_min -13
_diffrn_reflns_number 2026
_diffrn_reflns_point_group_measured_fraction_full 0.969
_diffrn_reflns_point_group_measured_fraction_max 0.972
_diffrn_reflns_theta_full 15.886
_diffrn_reflns_theta_max 15.886
_diffrn_reflns_theta_min 1.202
_diffrn_source 'rotating anode'
_diffrn_source_target Mo
_diffrn_source_type 'Bruker TXS with Helios Optics'
_diffrn_standards_number 0
_exptl_absorpt_coefficient_mu 0.155
_exptl_absorpt_correction_T_max 0.7440
_exptl_absorpt_correction_T_min 0.6093
_exptl_absorpt_correction_type multi-scan
_exptl_absorpt_process_details 'SADABS-2016/2 (Bruker,2016/2) was used for absorption correction.'
_exptl_crystal_colour 'clear colourless'
_exptl_crystal_colour_lustre clear
_exptl_crystal_colour_primary colourless
_exptl_crystal_density_diffrn 1.689
_exptl_crystal_description block
_exptl_crystal_F_000 368
_exptl_crystal_preparation 'As supplied'
_exptl_crystal_size_max 0.035
_exptl_crystal_size_mid 0.035
_exptl_crystal_size_min 0.01
_refine_diff_density_max 0.223
_refine_diff_density_min -0.221
_refine_diff_density_rms 0.065
_refine_ls_abs_structure_details
;
 Flack x determined using 140 quotients [(I+)-(I-)]/[(I+)+(I-)]
 (Parsons, Flack and Wagner, Acta Cryst. B69 (2013) 249-259).
;
_refine_ls_abs_structure_Flack 3.4(10)
_refine_ls_extinction_method none
_refine_ls_goodness_of_fit_ref 1.031
_refine_ls_hydrogen_treatment constr
_refine_ls_matrix_type full
_refine_ls_number_parameters 105
_refine_ls_number_reflns 627
_refine_ls_number_restraints 1
_refine_ls_restrained_S_all 1.030
_refine_ls_R_factor_all 0.0953
_refine_ls_R_factor_gt 0.0623
_refine_ls_shift/su_max 0.000
_refine_ls_shift/su_mean 0.000
_refine_ls_structure_factor_coef Fsqd
_refine_ls_weighting_details 'w=1/[\s^2^(Fo^2^)+(0.0937P)^2^+1.2526P] where P=(Fo^2^+2Fc^2^)/3'
_refine_ls_weighting_scheme calc
_refine_ls_wR_factor_gt 0.1491
_refine_ls_wR_factor_ref 0.1692
_reflns_Friedel_coverage 0.732
_reflns_Friedel_fraction_full 0.967
_reflns_Friedel_fraction_max 0.971
_reflns_number_gt 444
_reflns_number_total 627
_reflns_threshold_expression 'I > 2\s(I)'
_cod_data_source_file kc5091sup1.cif
_cod_data_source_block Collection_3_vitamin_C
_cod_database_code 2300648
_shelx_shelxl_version_number 2018/3
_shelx_space_group_comment
;
The symmetry employed for this shelxl refinement is uniquely defined
by the following loop, which should always be used as a source of
symmetry information in preference to the above space-group names.
They are only intended as comments.
;
_olex2_refinement_description
;
1. Fixed Uiso
 At 1.2 times of:
  All C(H) groups, All C(H,H) groups
 At 1.5 times of:
  All O(H) groups
2.a Ternary CH refined with riding coordinates:
 C2(H2A), C3(H3A), C8(H8A), C9(H9A)
2.b Secondary CH2 refined with riding coordinates:
 C1(H1A,H1B), C7(H7A,H7B)
2.c Idealised tetrahedral OH refined as rotating group:
 O1(H1), O2(H2), O3(H3), O4(H4), O7(H7), O8(H8), O9(H9), O10(H10)
;
_olex2_submission_special_instructions 'No special instructions were received'

loop_
_space_group_symop_operation_xyz
'x, y, z'
'-x, y+1/2, -z'

loop_
_atom_site_label
_atom_site_type_symbol
_atom_site_fract_x
_atom_site_fract_y
_atom_site_fract_z
_atom_site_U_iso_or_equiv
_atom_site_adp_type
_atom_site_occupancy
_atom_site_site_symmetry_order
_atom_site_calc_flag
_atom_site_refinement_flags_posn
O1 O 0.912(3) 0.297(3) 0.8165(10) 0.027(6) Uiso 1 1 d .
H1 H 0.898837 0.304626 0.863101 0.041 Uiso 1 1 calc GR
O2 O 0.847(3) 0.695(3) 0.6684(12) 0.034(6) Uiso 1 1 d .
H2 H 0.720860 0.690886 0.650977 0.051 Uiso 1 1 calc GR
O3 O 1.200(2) 0.350(3) 0.5894(9) 0.033(5) Uiso 1 1 d .
H3 H 1.253314 0.320119 0.550430 0.049 Uiso 1 1 calc GR
O4 O 0.882(3) 0.356(3) 0.4300(8) 0.025(5) Uiso 1 1 d .
H4 H 0.869152 0.242648 0.407330 0.038 Uiso 1 1 calc GR
O5 O 0.465(2) 0.343(3) 0.4868(9) 0.020(5) Uiso 1 1 d .
O6 O 0.657(2) 0.331(3) 0.6075(10) 0.035(5) Uiso 1 1 d .
C1 C 0.821(3) 0.475(4) 0.7760(13) 0.008(7) Uiso 1 1 d .
H1A H 0.850966 0.599022 0.808638 0.009 Uiso 1 1 calc R
H1B H 0.668698 0.457722 0.764066 0.009 Uiso 1 1 calc R
C2 C 0.914(4) 0.500(4) 0.6976(14) 0.015(8) Uiso 1 1 d .
H2A H 1.067014 0.510843 0.713433 0.018 Uiso 1 1 calc R
C3 C 0.878(3) 0.321(5) 0.6438(13) 0.008(7) Uiso 1 1 d .
H3A H 0.909164 0.188748 0.672336 0.010 Uiso 1 1 calc R
C4 C 0.977(4) 0.327(5) 0.5711(14) 0.020(7) Uiso 1 1 d .
C5 C 0.842(4) 0.333(5) 0.5061(14) 0.012(7) Uiso 1 1 d .
C6 C 0.642(4) 0.328(5) 0.5284(14) 0.020(8) Uiso 1 1 d .
O7 O 1.443(3) 0.802(3) 0.6837(10) 0.037(6) Uiso 1 1 d .
H7 H 1.403779 0.707947 0.710690 0.055 Uiso 1 1 calc GR
O8 O 1.332(3) 1.199(3) 0.8283(10) 0.023(6) Uiso 1 1 d .
H8 H 1.336002 1.288762 0.794238 0.035 Uiso 1 1 calc GR
O9 O 1.062(2) 0.819(3) 0.9071(10) 0.028(5) Uiso 1 1 d .
H9 H 1.008958 0.909598 0.931823 0.041 Uiso 1 1 calc GR
O10 O 1.361(2) 0.851(4) 1.0646(9) 0.027(5) Uiso 1 1 d .
H10 H 1.463058 0.897184 1.094656 0.040 Uiso 1 1 calc GR
O11 O 1.790(2) 0.853(3) 1.0125(9) 0.020(5) Uiso 1 1 d .
O12 O 1.599(2) 0.832(3) 0.8889(9) 0.026(5) Uiso 1 1 d .
C7 C 1.472(4) 0.982(4) 0.7269(15) 0.027(9) Uiso 1 1 d .
H7A H 1.447577 1.102542 0.691857 0.033 Uiso 1 1 calc R
H7B H 1.617172 0.988879 0.753754 0.033 Uiso 1 1 calc R
C8 C 1.313(4) 0.994(4) 0.7921(16) 0.034(9) Uiso 1 1 d .
H8A H 1.167591 0.970918 0.766165 0.041 Uiso 1 1 calc R
C9 C 1.380(3) 0.817(5) 0.8544(13) 0.017(8) Uiso 1 1 d .
H9A H 1.351272 0.679044 0.829855 0.021 Uiso 1 1 calc R
C10 C 1.275(4) 0.836(5) 0.9222(14) 0.022(8) Uiso 1 1 d .
C11 C 1.411(4) 0.833(5) 0.9886(15) 0.021(7) Uiso 1 1 d .
C12 C 1.618(4) 0.848(5) 0.9698(14) 0.010(7) Uiso 1 1 d .

loop_
_atom_type_symbol
_atom_type_description
_atom_type_scat_dispersion_real
_atom_type_scat_dispersion_imag
_atom_type_scat_source
C C 0.0033 0.0016 'International Tables Vol C Tables 4.2.6.8 and 6.1.1.4'
H H 0.0000 0.0000 'International Tables Vol C Tables 4.2.6.8 and 6.1.1.4'
O O 0.0106 0.0060 'International Tables Vol C Tables 4.2.6.8 and 6.1.1.4'

loop_
_geom_angle_atom_site_label_1
_geom_angle_atom_site_label_2
_geom_angle_atom_site_label_3
_geom_angle
C1 O1 H1 109.5
C2 O2 H2 109.5
C4 O3 H3 109.5
C5 O4 H4 109.5
C6 O6 C3 109.8(17)
O1 C1 H1A 110.0
O1 C1 H1B 110.0
O1 C1 C2 108.6(18)
H1A C1 H1B 108.3
C2 C1 H1A 110.0
C2 C1 H1B 110.0
O2 C2 C1 105(2)
O2 C2 H2A 106.1
O2 C2 C3 118(2)
C1 C2 H2A 106.1
C3 C2 C1 115(2)
C3 C2 H2A 106.1
O6 C3 H3A 110.9
O6 C3 C4 99.2(18)
C2 C3 O6 106(2)
C2 C3 H3A 110.9
C2 C3 C4 118(2)
C4 C3 H3A 110.9
O3 C4 C3 112(2)
C5 C4 O3 134(2)
C5 C4 C3 114(2)
O4 C5 C6 125(2)
C4 C5 O4 128(2)
C4 C5 C6 106(2)
O5 C6 O6 119(2)
O5 C6 C5 130(2)
O6 C6 C5 111(2)
C7 O7 H7 109.5
C8 O8 H8 109.5
C10 O9 H9 109.5
C11 O10 H10 109.5
C12 O12 C9 109.8(17)
O7 C7 H7A 109.4
O7 C7 H7B 109.4
O7 C7 C8 111(2)
H7A C7 H7B 108.0
C8 C7 H7A 109.4
C8 C7 H7B 109.4
O8 C8 C7 109(2)
O8 C8 H8A 109.8
O8 C8 C9 111(2)
C7 C8 H8A 109.8
C9 C8 C7 107.6(19)
C9 C8 H8A 109.8
O12 C9 C8 112(2)
O12 C9 H9A 109.9
O12 C9 C10 103(2)
C8 C9 H9A 109.9
C10 C9 C8 112(2)
C10 C9 H9A 109.9
O9 C10 C9 115(2)
C11 C10 O9 132(2)
C11 C10 C9 111(2)
O10 C11 C12 125(2)
C10 C11 O10 125(2)
C10 C11 C12 108(2)
O11 C12 O12 122(2)
O11 C12 C11 131(2)
O12 C12 C11 107.1(18)

loop_
_geom_bond_atom_site_label_1
_geom_bond_atom_site_label_2
_geom_bond_distance
O1 H1 0.8200
O1 C1 1.41(2)
O2 H2 0.8200
O2 C2 1.38(3)
O3 H3 0.8200
O3 C4 1.43(2)
O4 H4 0.8200
O4 C5 1.38(2)
O5 C6 1.25(2)
O6 C3 1.45(2)
O6 C6 1.35(3)
C1 H1A 0.9700
C1 H1B 0.9700
C1 C2 1.57(3)
C2 H2A 0.9800
C2 C3 1.46(3)
C3 H3A 0.9800
C3 C4 1.49(3)
C4 C5 1.30(2)
C5 C6 1.40(3)
O7 H7 0.8200
O7 C7 1.37(3)
O8 H8 0.8200
O8 C8 1.44(3)
O9 H9 0.8200
O9 C10 1.36(2)
O10 H10 0.8200
O10 C11 1.40(3)
O11 C12 1.22(2)
O12 C9 1.44(2)
O12 C12 1.38(2)
C7 H7A 0.9700
C7 H7B 0.9700
C7 C8 1.64(3)
C8 H8A 0.9800
C8 C9 1.56(3)
C9 H9A 0.9800
C9 C10 1.44(3)
C10 C11 1.32(3)
C11 C12 1.42(3)

_cod_database_fobs_code 2300648
